data_2206120
loop_
_publ_author_name
'Rodriguez, Mark A.'
'Andrews, Nicholas L.'
'Boyle, Timothy J.'
'Frazer, Colleen S.'

_publ_section_title
;
 <i>N</i>-Methylimidazolidinetrione
;
_journal_issue 7
_journal_name_full 'Acta Crystallographica Section E'
_journal_page_first o2288
_journal_page_last o2290
_journal_paper_doi 10.1107/S1600536805019690
_journal_volume 61
_journal_year 2005
_chemical_formula_iupac 'C4 H4 N2 O3'
_chemical_formula_moiety 'C4 H4 N2 O3'
_chemical_formula_sum 'C4 H4 N2 O3'
_chemical_formula_weight 128.09
_chemical_name_systematic
;
N-Methylimidazolidinetrione
;
_space_group_IT_number 19
_symmetry_cell_setting orthorhombic
_symmetry_space_group_name_Hall 'P 2ac 2ab'
_symmetry_space_group_name_H-M 'P 21 21 21'
_atom_sites_solution_hydrogens geom
_atom_sites_solution_primary direct
_atom_sites_solution_secondary difmap
_cell_angle_alpha 90.00
_cell_angle_beta 90.00
_cell_angle_gamma 90.00
_cell_formula_units_Z 4
_cell_length_a 4.8966(8)
_cell_length_b 7.2049(12)
_cell_length_c 14.719(2)
_cell_measurement_reflns_used 200
_cell_measurement_temperature 168(2)
_cell_measurement_theta_max 27.52
_cell_measurement_theta_min 2.77
_cell_volume 519.28(14)
_computing_cell_refinement SMART
_computing_data_collection 'SMART (Bruker, 1998)'
_computing_data_reduction 'SAINT (Bruker, 2001)'
_computing_molecular_graphics SHELXTL
_computing_publication_material SHELXTL
_computing_structure_refinement 'XSHELL (Bruker, 2000)'
_computing_structure_solution 'SHELXTL (Bruker, 1998)'
_diffrn_ambient_temperature 168(2)
_diffrn_measured_fraction_theta_full 0.996
_diffrn_measured_fraction_theta_max 0.996
_diffrn_measurement_device_type 'Bruker SMART CCD'
_diffrn_measurement_method '\w and \f'
_diffrn_radiation_monochromator graphite
_diffrn_radiation_source 'fine-focus sealed tube'
_diffrn_radiation_type MoK\a
_diffrn_radiation_wavelength 0.71073
_diffrn_reflns_av_R_equivalents 0.0325
_diffrn_reflns_av_sigmaI/netI 0.0215
_diffrn_reflns_limit_h_max 6
_diffrn_reflns_limit_h_min -6
_diffrn_reflns_limit_k_max 9
_diffrn_reflns_limit_k_min -9
_diffrn_reflns_limit_l_max 18
_diffrn_reflns_limit_l_min -18
_diffrn_reflns_number 4577
_diffrn_reflns_theta_full 27.52
_diffrn_reflns_theta_max 27.52
_diffrn_reflns_theta_min 2.77
_diffrn_standards_decay_% <2
_diffrn_standards_interval_count 0
_diffrn_standards_interval_time 0
_diffrn_standards_number 0
_exptl_absorpt_coefficient_mu 0.143
_exptl_absorpt_correction_T_max 0.97
_exptl_absorpt_correction_T_min 0.94
_exptl_absorpt_correction_type multi-scan
_exptl_absorpt_process_details '(SADABS; Sheldrick, 1999)'
_exptl_crystal_colour colorless
_exptl_crystal_density_diffrn 1.638
_exptl_crystal_density_method 'not measured'
_exptl_crystal_description irregular
_exptl_crystal_F_000 264
_exptl_crystal_size_max 0.21
_exptl_crystal_size_mid 0.21
_exptl_crystal_size_min 0.20
_refine_diff_density_max 0.197
_refine_diff_density_min -0.168
_refine_ls_extinction_method none
_refine_ls_goodness_of_fit_ref 1.045
_refine_ls_hydrogen_treatment mixed
_refine_ls_matrix_type full
_refine_ls_number_parameters 87
_refine_ls_number_reflns 1191
_refine_ls_number_restraints 0
_refine_ls_restrained_S_all 1.045
_refine_ls_R_factor_all 0.0401
_refine_ls_R_factor_gt 0.0313
_refine_ls_shift/su_max 0.000
_refine_ls_shift/su_mean 0.000
_refine_ls_structure_factor_coef Fsqd
_refine_ls_weighting_details 'calc w = 1/[\s^2^(Fo^2^)+(0.0435P)^2^+0.0879P] where P = (Fo^2^+2Fc^2^)/3'
_refine_ls_weighting_scheme calc
_refine_ls_wR_factor_gt 0.0761
_refine_ls_wR_factor_ref 0.0812
_reflns_number_gt 632
_reflns_number_total 731
_reflns_threshold_expression I>2\s(I)
_cod_data_source_file bd6004.cif
_cod_data_source_block I
_cod_original_cell_volume 519.27(15)
_cod_database_code 2206120
_cod_database_fobs_code 2206120

loop_
_symmetry_equiv_pos_as_xyz
'x, y, z'
'-x+1/2, -y, z+1/2'
'-x, y+1/2, -z+1/2'
'x+1/2, -y+1/2, -z'

loop_
_atom_site_label
_atom_site_fract_x
_atom_site_fract_y
_atom_site_fract_z
_atom_site_U_iso_or_equiv
_atom_site_adp_type
_atom_site_calc_flag
_atom_site_refinement_flags
_atom_site_occupancy
_atom_site_type_symbol
C1 0.4710(4) 0.3568(3) 0.41926(13) 0.0231(4) Uani d . 1 C
C2 0.4846(5) 0.1652(3) 0.37199(13) 0.0241(4) Uani d . 1 C
C3 0.8358(4) 0.3486(3) 0.32407(13) 0.0221(4) Uani d . 1 C
C4 0.7525(5) 0.6460(3) 0.40907(15) 0.0306(5) Uani d . 1 C
H4A 0.5987 0.7277 0.3943 0.046 Uiso calc R 1 H
H4B 0.9149 0.6865 0.3756 0.046 Uiso calc R 1 H
H4C 0.7891 0.6518 0.4745 0.046 Uiso calc R 1 H
N1 0.6851(4) 0.4555(2) 0.38358(11) 0.0231(4) Uani d . 1 N
N2 0.7086(4) 0.1781(2) 0.31660(12) 0.0248(4) Uani d . 1 N
H2 0.783(6) 0.088(4) 0.2892(17) 0.042(8) Uiso d . 1 H
O1 0.3048(3) 0.4072(2) 0.47416(10) 0.0304(4) Uani d . 1 O
O2 0.3306(3) 0.0368(2) 0.38108(10) 0.0321(4) Uani d . 1 O
O3 1.0429(3) 0.3944(2) 0.28512(10) 0.0271(4) Uani d . 1 O

loop_
_atom_site_aniso_label
_atom_site_aniso_U_11
_atom_site_aniso_U_22
_atom_site_aniso_U_33
_atom_site_aniso_U_12
_atom_site_aniso_U_13
_atom_site_aniso_U_23
C1 0.0193(9) 0.0278(10) 0.0223(9) 0.0047(9) -0.0008(9) 0.0028(8)
C2 0.0207(10) 0.0271(10) 0.0246(10) 0.0018(9) -0.0042(9) 0.0027(9)
C3 0.0215(10) 0.0243(10) 0.0203(9) 0.0035(9) -0.0034(9) 0.0041(8)
C4 0.0372(12) 0.0214(10) 0.0332(11) 0.0014(10) 0.0008(10) -0.0028(9)
N1 0.0235(9) 0.0214(8) 0.0245(8) 0.0013(7) 0.0018(8) -0.0009(7)
N2 0.0232(9) 0.0224(9) 0.0287(9) 0.0012(8) 0.0024(8) -0.0027(8)
O1 0.0254(8) 0.0375(8) 0.0282(7) 0.0052(8) 0.0032(7) -0.0007(7)
O2 0.0254(8) 0.0301(8) 0.0408(9) -0.0047(7) -0.0027(8) 0.0059(7)
O3 0.0253(8) 0.0297(8) 0.0264(7) 0.0010(7) 0.0056(7) 0.0052(7)

loop_
_atom_type_symbol
_atom_type_description
_atom_type_scat_dispersion_real
_atom_type_scat_dispersion_imag
_atom_type_scat_source
C C 0.0033 0.0016 'International Tables Vol C Tables 4.2.6.8 and 6.1.1.4'
H H 0.0000 0.0000 'International Tables Vol C Tables 4.2.6.8 and 6.1.1.4'
N N 0.0061 0.0033 'International Tables Vol C Tables 4.2.6.8 and 6.1.1.4'
O O 0.0106 0.0060 'International Tables Vol C Tables 4.2.6.8 and 6.1.1.4'

loop_
_geom_angle_atom_site_label_1
_geom_angle_atom_site_label_2
_geom_angle_atom_site_label_3
_geom_angle
_geom_angle_publ_flag
O1 C1 N1 128.1(2) y
O1 C1 C2 126.9(2) y
N1 C1 C2 104.92(17) y
O2 C2 N2 128.4(2) y
O2 C2 C1 127.6(2) y
N2 C2 C1 103.98(18) y
O3 C3 N1 126.6(2) y
O3 C3 N2 125.6(2) y
N1 C3 N2 107.79(18) y
N1 C4 H4A 109.5 y
N1 C4 H4B 109.5 y
H4A C4 H4B 109.5 y
N1 C4 H4C 109.5 y
H4A C4 H4C 109.5 y
H4B C4 H4C 109.5 y
C1 N1 C3 111.25(17) y
C1 N1 C4 124.16(18) y
C3 N1 C4 124.52(18) y
C2 N2 C3 111.97(18) y
C2 N2 H2 125.2(18) y
C3 N2 H2 121.7(18) y

loop_
_geom_bond_atom_site_label_1
_geom_bond_atom_site_label_2
_geom_bond_distance
_geom_bond_publ_flag
C1 O1 1.204(2) yes
C1 N1 1.372(3) yes
C1 C2 1.545(3) yes
C2 O2 1.202(3) yes
C2 N2 1.369(3) yes
C3 O3 1.210(2) yes
C3 N2 1.381(3) yes
C3 N1 1.382(3) yes
C4 N1 1.460(3) yes
C4 H4A 0.9800 yes
C4 H4B 0.9800 yes
C4 H4C 0.9800 yes
N2 H2 0.86(3) yes

loop_
_cod_related_entry_id
_cod_related_entry_database
_cod_related_entry_code
1 ChemSpider 109811
